data_7119059
loop_
_publ_author_name
'Jaroslav Sebestik'
'Filip Teply'
'Ivana Cisarova'
'Jan Vavra'
'Dusan Koval'
'Petr Bour'

_publ_section_title
;
 Intense chirality induction in nitrile solvents by a helquat dye
 monitored by near resonance Raman scattering
;
_journal_name_full Chem.Commun.
_journal_page_first 6257
_journal_volume 52
_journal_year 2016
_chemical_absolute_configuration ad
_chemical_compound_source 'synthesized by the authors'
_chemical_formula_moiety 'C27 H26 N2, 2(C F3 O3 S), 0.5(C2 H3 N)'
_chemical_formula_sum 'C30 H27.5 F6 N2.5 O6 S2'
_chemical_formula_weight 697.16
_chemical_name_systematic
; 
 ? 
;
_space_group_IT_number 4
_symmetry_cell_setting monoclinic
_symmetry_space_group_name_Hall 'P 2yb'
_symmetry_space_group_name_H-M 'P 1 21 1'
_atom_sites_solution_hydrogens difmap
_atom_sites_solution_primary direct
_atom_sites_solution_secondary difmap
_audit_creation_method SHELXL-97
_audit_update_record
;
2015-06-03 deposited with the CCDC.
2016-04-06 downloaded from the CCDC.
;
_cell_angle_alpha 90.00
_cell_angle_beta 104.608(2)
_cell_angle_gamma 90.00
_cell_formula_units_Z 4
_cell_length_a 11.6454(7)
_cell_length_b 12.5993(6)
_cell_length_c 21.7275(14)
_cell_measurement_reflns_used 9907
_cell_measurement_temperature 150(2)
_cell_measurement_theta_max 27.61
_cell_measurement_theta_min 2.42
_cell_volume 3084.9(3)
_computing_cell_refinement 'Bruker SAINT'
_computing_data_collection 'Bruker APEX2'
_computing_data_reduction 'Bruker SAINT'
_computing_structure_refinement 'SHELXL-97 (Sheldrick, 1997)'
_computing_structure_solution 'SHELXS-97 (Sheldrick, 1990)'
_diffrn_ambient_temperature 150(2)
_diffrn_measured_fraction_theta_full 1.000
_diffrn_measured_fraction_theta_max 1.000
_diffrn_measurement_device_type 'Bruker APEX-II CCD'
_diffrn_measurement_method '\f and \w scans'
_diffrn_radiation_monochromator graphite
_diffrn_radiation_source 'fine-focus sealed tube'
_diffrn_radiation_type MoK\a
_diffrn_radiation_wavelength 0.71073
_diffrn_reflns_av_R_equivalents 0.0227
_diffrn_reflns_av_sigmaI/netI 0.0287
_diffrn_reflns_limit_h_max 15
_diffrn_reflns_limit_h_min -15
_diffrn_reflns_limit_k_max 16
_diffrn_reflns_limit_k_min -16
_diffrn_reflns_limit_l_max 28
_diffrn_reflns_limit_l_min -28
_diffrn_reflns_number 47506
_diffrn_reflns_theta_full 27.50
_diffrn_reflns_theta_max 27.50
_diffrn_reflns_theta_min 1.81
_diffrn_standards_number 0
_exptl_absorpt_coefficient_mu 0.257
_exptl_absorpt_correction_T_max 0.9716
_exptl_absorpt_correction_T_min 0.8729
_exptl_absorpt_correction_type multi-scan
_exptl_crystal_colour colourless
_exptl_crystal_density_diffrn 1.501
_exptl_crystal_density_method 'not measured'
_exptl_crystal_description plate
_exptl_crystal_F_000 1436
_exptl_crystal_size_max 0.55
_exptl_crystal_size_mid 0.27
_exptl_crystal_size_min 0.11
_refine_diff_density_max 0.470
_refine_diff_density_min -0.288
_refine_diff_density_rms 0.052
_refine_ls_abs_structure_details 'Flack H D (1983), Acta Cryst. A39, 876-881'
_refine_ls_abs_structure_Flack -0.05(4)
_refine_ls_extinction_method none
_refine_ls_goodness_of_fit_ref 1.018
_refine_ls_hydrogen_treatment constr
_refine_ls_matrix_type full
_refine_ls_number_parameters 845
_refine_ls_number_reflns 14180
_refine_ls_number_restraints 1
_refine_ls_restrained_S_all 1.018
_refine_ls_R_factor_all 0.0510
_refine_ls_R_factor_gt 0.0401
_refine_ls_shift/su_max 0.002
_refine_ls_shift/su_mean 0.000
_refine_ls_structure_factor_coef Fsqd
_refine_ls_weighting_details 'calc w=1/[\s^2^(Fo^2^)+(0.0656P)^2^+0.6839P] where P=(Fo^2^+2Fc^2^)/3'
_refine_ls_weighting_scheme calc
_refine_ls_wR_factor_gt 0.1025
_refine_ls_wR_factor_ref 0.1102
_reflns_number_gt 12241
_reflns_number_total 14180
_reflns_threshold_expression I>2\s(I)
_cod_data_source_file c6cc01606e2.cif
_cod_data_source_block mj349_03_teply
_cod_depositor_comments
;
2017-03-01
Z value and formula fixed to values more according to usual
chemical conventions.                 miguel
;
_cod_original_formula_sum 'C60 H55 F12 N5 O12 S4'
_cod_original_formula_weight 1394.33
_cod_original_formula_moiety '2(C27 H26 N2), 4(C F3 O3 S), C2 H3 N'
_cod_original_formula_units_Z 2
_cod_original_sg_symbol_H-M 'P 21'
_cod_database_code 7119059

loop_
_symmetry_equiv_pos_as_xyz
'x, y, z'
'-x, y+1/2, -z'

loop_
_atom_site_label
_atom_site_type_symbol
_atom_site_fract_x
_atom_site_fract_y
_atom_site_fract_z
_atom_site_U_iso_or_equiv
_atom_site_adp_type
_atom_site_occupancy
_atom_site_symmetry_multiplicity
_atom_site_calc_flag
_atom_site_refinement_flags
_atom_site_disorder_assembly
_atom_site_disorder_group
C1A C 0.43015(18) 0.48066(17) 1.01416(9) 0.0191(4) Uani 1 1 d . . .
H1A H 0.3985 0.4833 0.9694 0.023 Uiso 1 1 calc R . .
C2A C 0.36701(19) 0.52704(18) 1.05369(10) 0.0232(4) Uani 1 1 d . . .
C3A C 0.4177(2) 0.5242(2) 1.11956(11) 0.0283(5) Uani 1 1 d . . .
H3A H 0.3763 0.5533 1.1481 0.034 Uiso 1 1 calc R . .
C4A C 0.5275(2) 0.4790(2) 1.14231(10) 0.0286(5) Uani 1 1 d . . .
H4A H 0.5633 0.4797 1.1867 0.034 Uiso 1 1 calc R . .
N5A N 0.58534(17) 0.43385(15) 1.10272(8) 0.0223(4) Uani 1 1 d . . .
C6A C 0.7034(2) 0.3849(2) 1.12840(10) 0.0285(5) Uani 1 1 d . . .
H61A H 0.6962 0.3066 1.1273 0.034 Uiso 1 1 calc R . .
H62A H 0.7357 0.4070 1.1732 0.034 Uiso 1 1 calc R . .
C7A C 0.7861(2) 0.4200(2) 1.08863(11) 0.0284(5) Uani 1 1 d . . .
H71A H 0.7993 0.4976 1.0933 0.034 Uiso 1 1 calc R . .
H72A H 0.8638 0.3842 1.1039 0.034 Uiso 1 1 calc R . .
C8A C 0.73423(19) 0.39321(18) 1.01936(10) 0.0224(4) Uani 1 1 d . . .
C9A C 0.80463(19) 0.37815(19) 0.97691(11) 0.0262(5) Uani 1 1 d . . .
C10A C 0.7523(2) 0.35258(18) 0.91313(11) 0.0252(5) Uani 1 1 d . . .
C11A C 0.62929(19) 0.33416(17) 0.89405(10) 0.0197(4) Uani 1 1 d . . .
C12A C 0.5650(2) 0.30855(19) 0.82626(10) 0.0234(4) Uani 1 1 d . . .
H12A H 0.5605 0.2307 0.8201 0.028 Uiso 1 1 calc R . .
H12B H 0.6088 0.3389 0.7968 0.028 Uiso 1 1 calc R . .
C13A C 0.44128(19) 0.35498(18) 0.81227(9) 0.0220(4) Uani 1 1 d . . .
H13A H 0.4459 0.4331 0.8170 0.026 Uiso 1 1 calc R . .
H13B H 0.3979 0.3383 0.7680 0.026 Uiso 1 1 calc R . .
N14A N 0.37713(16) 0.30911(14) 0.85741(8) 0.0196(4) Uani 1 1 d . . .
C15A C 0.2624(2) 0.27727(18) 0.83486(10) 0.0236(5) Uani 1 1 d . . .
H15A H 0.2252 0.2831 0.7907 0.028 Uiso 1 1 calc R . .
C16A C 0.2009(2) 0.23731(19) 0.87501(11) 0.0268(5) Uani 1 1 d . . .
H16A H 0.1189 0.2213 0.8598 0.032 Uiso 1 1 calc R . .
C17A C 0.2593(2) 0.21958(17) 0.93942(11) 0.0234(5) Uani 1 1 d . . .
C18A C 0.2004(2) 0.1740(2) 0.98283(12) 0.0311(5) Uani 1 1 d . . .
H18A H 0.1175 0.1611 0.9697 0.037 Uiso 1 1 calc R . .
C19A C 0.2619(2) 0.1486(2) 1.04321(12) 0.0348(6) Uani 1 1 d . . .
H19A H 0.2211 0.1210 1.0724 0.042 Uiso 1 1 calc R . .
C20A C 0.3861(2) 0.16337(19) 1.06231(11) 0.0301(5) Uani 1 1 d . . .
H20A H 0.4291 0.1403 1.1033 0.036 Uiso 1 1 calc R . .
C21A C 0.4449(2) 0.21033(17) 1.02262(10) 0.0217(4) Uani 1 1 d . . .
H21A H 0.5283 0.2203 1.0363 0.026 Uiso 1 1 calc R . .
C22A C 0.38224(19) 0.24433(16) 0.96114(10) 0.0190(4) Uani 1 1 d . . .
C23A C 0.43783(18) 0.29949(16) 0.91891(9) 0.0176(4) Uani 1 1 d . . .
C24A C 0.55909(18) 0.34280(16) 0.93755(9) 0.0178(4) Uani 1 1 d . . .
C25A C 0.61046(18) 0.38363(16) 0.99899(9) 0.0181(4) Uani 1 1 d . . .
C26A C 0.53801(19) 0.43083(16) 1.03856(9) 0.0180(4) Uani 1 1 d . . .
C27A C 0.2490(2) 0.5784(2) 1.02698(11) 0.0297(5) Uani 1 1 d . . .
H27A H 0.2563 0.6311 0.9950 0.045 Uiso 1 1 calc R . .
H27B H 0.2227 0.6135 1.0613 0.045 Uiso 1 1 calc R . .
H27C H 0.1910 0.5243 1.0072 0.045 Uiso 1 1 calc R . .
C28A C 0.9368(2) 0.3952(3) 0.99976(14) 0.0443(7) Uani 1 1 d . . .
H28A H 0.9533 0.4473 1.0343 0.066 Uiso 1 1 calc R . .
H28B H 0.9675 0.4214 0.9645 0.066 Uiso 1 1 calc R . .
H28C H 0.9756 0.3278 1.0152 0.066 Uiso 1 1 calc R . .
C29A C 0.8255(2) 0.3410(2) 0.86522(13) 0.0364(6) Uani 1 1 d . . .
H29A H 0.7907 0.2858 0.8343 0.055 Uiso 1 1 calc R . .
H29B H 0.9068 0.3211 0.8872 0.055 Uiso 1 1 calc R . .
H29C H 0.8263 0.4086 0.8430 0.055 Uiso 1 1 calc R . .
C1B C -0.06371(18) 0.46895(16) 0.52127(9) 0.0187(4) Uani 1 1 d . . .
H1B H -0.0945 0.4684 0.4764 0.022 Uiso 1 1 calc R . .
C2B C -0.12974(19) 0.51607(17) 0.55908(10) 0.0228(4) Uani 1 1 d . . .
C3B C -0.0793(2) 0.5200(2) 0.62449(11) 0.0282(5) Uani 1 1 d . . .
H3B H -0.1219 0.5508 0.6519 0.034 Uiso 1 1 calc R . .
C4B C 0.0320(2) 0.4792(2) 0.64906(10) 0.0276(5) Uani 1 1 d . . .
H4B H 0.0673 0.4850 0.6934 0.033 Uiso 1 1 calc R . .
N5B N 0.09213(16) 0.43120(15) 0.61141(8) 0.0214(4) Uani 1 1 d . . .
C6B C 0.2100(2) 0.3829(2) 0.63927(10) 0.0279(5) Uani 1 1 d . . .
H61B H 0.2022 0.3048 0.6411 0.033 Uiso 1 1 calc R . .
H62B H 0.2419 0.4094 0.6832 0.033 Uiso 1 1 calc R . .
C7B C 0.2943(2) 0.4113(2) 0.59897(11) 0.0288(5) Uani 1 1 d . . .
H71B H 0.3100 0.4886 0.6017 0.035 Uiso 1 1 calc R . .
H72B H 0.3707 0.3740 0.6154 0.035 Uiso 1 1 calc R . .
C8B C 0.2426(2) 0.38052(18) 0.53055(11) 0.0233(4) Uani 1 1 d . . .
C9B C 0.3136(2) 0.36194(18) 0.48780(12) 0.0275(5) Uani 1 1 d . . .
C10B C 0.2598(2) 0.33917(19) 0.42370(11) 0.0274(5) Uani 1 1 d . . .
C11B C 0.1367(2) 0.32458(17) 0.40418(10) 0.0240(5) Uani 1 1 d . . .
C12B C 0.0704(2) 0.30676(19) 0.33558(10) 0.0277(5) Uani 1 1 d . . .
H12C H 0.1132 0.3415 0.3071 0.033 Uiso 1 1 calc R . .
H12D H 0.0656 0.2298 0.3261 0.033 Uiso 1 1 calc R . .
C13B C -0.0529(2) 0.35247(18) 0.32432(10) 0.0268(5) Uani 1 1 d . . .
H13C H -0.0481 0.4302 0.3310 0.032 Uiso 1 1 calc R . .
H13D H -0.0977 0.3387 0.2799 0.032 Uiso 1 1 calc R . .
N14B N -0.11540(17) 0.30302(15) 0.36893(8) 0.0241(4) Uani 1 1 d . . .
C15B C -0.2304(2) 0.2716(2) 0.34718(11) 0.0300(5) Uani 1 1 d . . .
H15B H -0.2696 0.2803 0.3035 0.036 Uiso 1 1 calc R . .
C16B C -0.2891(2) 0.2281(2) 0.38720(12) 0.0334(6) Uani 1 1 d . . .
H16B H -0.3715 0.2134 0.3727 0.040 Uiso 1 1 calc R . .
C17B C -0.2280(2) 0.20427(19) 0.45085(12) 0.0291(5) Uani 1 1 d . . .
C18B C -0.2838(2) 0.1515(2) 0.49327(13) 0.0355(6) Uani 1 1 d . . .
H18B H -0.3665 0.1369 0.4804 0.043 Uiso 1 1 calc R . .
C19B C -0.2200(3) 0.1216(2) 0.55200(12) 0.0367(6) Uani 1 1 d . . .
H19B H -0.2586 0.0874 0.5802 0.044 Uiso 1 1 calc R . .
C20B C -0.0969(2) 0.14106(19) 0.57139(11) 0.0305(5) Uani 1 1 d . . .
H20B H -0.0524 0.1170 0.6118 0.037 Uiso 1 1 calc R . .
C21B C -0.0411(2) 0.19421(17) 0.53247(11) 0.0250(5) Uani 1 1 d . . .
H21B H 0.0419 0.2069 0.5462 0.030 Uiso 1 1 calc R . .
C22B C -0.1053(2) 0.23073(17) 0.47190(10) 0.0217(4) Uani 1 1 d . . .
C23B C -0.05361(19) 0.29002(17) 0.42989(10) 0.0197(4) Uani 1 1 d . . .
C24B C 0.0675(2) 0.33280(17) 0.44827(10) 0.0211(4) Uani 1 1 d . . .
C25B C 0.11927(19) 0.37301(17) 0.50953(10) 0.0199(4) Uani 1 1 d . . .
C26B C 0.04572(19) 0.42282(16) 0.54733(10) 0.0182(4) Uani 1 1 d . . .
C27B C -0.2503(2) 0.5610(2) 0.53006(11) 0.0303(5) Uani 1 1 d . . .
H27D H -0.2443 0.6159 0.4991 0.045 Uiso 1 1 calc R . .
H27E H -0.2826 0.5921 0.5635 0.045 Uiso 1 1 calc R . .
H27F H -0.3031 0.5043 0.5086 0.045 Uiso 1 1 calc R . .
C28B C 0.4467(2) 0.3727(3) 0.51062(14) 0.0432(7) Uani 1 1 d . . .
H28D H 0.4826 0.3021 0.5185 0.065 Uiso 1 1 calc R . .
H28E H 0.4667 0.4141 0.5501 0.065 Uiso 1 1 calc R . .
H28F H 0.4771 0.4090 0.4781 0.065 Uiso 1 1 calc R . .
C29B C 0.3327(2) 0.3269(2) 0.37573(13) 0.0397(6) Uani 1 1 d . . .
H29D H 0.2918 0.2789 0.3417 0.059 Uiso 1 1 calc R . .
H29E H 0.4106 0.2974 0.3967 0.059 Uiso 1 1 calc R . .
H29F H 0.3430 0.3964 0.3576 0.059 Uiso 1 1 calc R . .
S1 S 0.12242(5) 0.53612(5) 0.19504(3) 0.03242(14) Uani 1 1 d . . .
S2 S 0.21584(5) 0.59434(4) 0.81933(2) 0.02113(12) Uani 1 1 d . . .
S3 S 0.59652(5) 0.53975(5) 0.68152(3) 0.02948(13) Uani 1 1 d . . .
S4 S 0.29683(5) 0.07694(5) 0.68129(3) 0.02925(14) Uani 1 1 d . . .
C1 C 0.1620(2) 0.4028(2) 0.17550(13) 0.0389(6) Uani 1 1 d . . .
C2 C 0.0825(2) 0.5706(2) 0.84678(12) 0.0354(6) Uani 1 1 d . . .
C3 C 0.5536(3) 0.6124(2) 0.74420(13) 0.0422(6) Uani 1 1 d . . .
C4 C 0.4284(3) 0.0578(3) 0.65278(14) 0.0541(9) Uani 1 1 d . . .
F1 F 0.25867(18) 0.36828(16) 0.21652(9) 0.0670(6) Uani 1 1 d . . .
F2 F 0.18209(16) 0.39767(14) 0.11796(8) 0.0489(4) Uani 1 1 d . . .
F3 F 0.07457(19) 0.33418(15) 0.17613(10) 0.0637(5) Uani 1 1 d . . .
F4 F -0.01220(13) 0.5616(2) 0.79830(9) 0.0645(6) Uani 1 1 d . . .
F5 F 0.06405(17) 0.64838(17) 0.88473(9) 0.0582(5) Uani 1 1 d . . .
F6 F 0.09241(16) 0.48123(16) 0.88073(8) 0.0500(4) Uani 1 1 d . . .
F7 F 0.43989(16) 0.59706(16) 0.74202(10) 0.0615(5) Uani 1 1 d . . .
F8 F 0.6164(2) 0.5779(2) 0.80094(8) 0.0742(6) Uani 1 1 d . . .
F9 F 0.5674(2) 0.71582(16) 0.74037(10) 0.0751(7) Uani 1 1 d . . .
F10 F 0.4188(2) -0.0298(2) 0.61696(10) 0.0790(7) Uani 1 1 d . . .
F11 F 0.4450(2) 0.1367(3) 0.61606(12) 0.0894(8) Uani 1 1 d . . .
F12 F 0.52423(16) 0.0487(3) 0.70040(10) 0.0918(9) Uani 1 1 d . . .
O1 O 0.22797(16) 0.59576(16) 0.19634(9) 0.0402(4) Uani 1 1 d . . .
O2 O 0.0994(3) 0.52232(19) 0.25669(12) 0.0701(7) Uani 1 1 d . . .
O3 O 0.02468(18) 0.56331(19) 0.14287(13) 0.0635(7) Uani 1 1 d . . .
O4 O 0.18844(18) 0.69152(15) 0.78384(9) 0.0397(4) Uani 1 1 d . . .
O5 O 0.22208(15) 0.50174(14) 0.78186(8) 0.0302(4) Uani 1 1 d . . .
O6 O 0.30892(15) 0.60249(16) 0.87760(7) 0.0334(4) Uani 1 1 d . . .
O7 O 0.52654(15) 0.58821(16) 0.62443(8) 0.0345(4) Uani 1 1 d . . .
O8 O 0.72151(16) 0.5625(2) 0.69349(10) 0.0557(6) Uani 1 1 d . . .
O9 O 0.5654(2) 0.43282(16) 0.69179(10) 0.0500(5) Uani 1 1 d . . .
O10 O 0.20260(16) 0.0817(2) 0.62366(8) 0.0459(5) Uani 1 1 d . . .
O11 O 0.29466(18) -0.01608(17) 0.71961(9) 0.0445(5) Uani 1 1 d . . .
O12 O 0.3217(2) 0.17283(16) 0.71658(10) 0.0495(5) Uani 1 1 d . . .
N1S N 1.0150(3) 0.2777(3) 0.72760(15) 0.0712(9) Uani 1 1 d . . .
C2S C 0.9141(3) 0.2779(2) 0.71236(14) 0.0505(8) Uani 1 1 d . . .
C3S C 0.7830(3) 0.2722(3) 0.69054(14) 0.0546(9) Uani 1 1 d . . .
H31S H 0.7588 0.2749 0.6440 0.082 Uiso 1 1 calc R . .
H32S H 0.7481 0.3324 0.7080 0.082 Uiso 1 1 calc R . .
H33S H 0.7554 0.2057 0.7053 0.082 Uiso 1 1 calc R . .

loop_
_atom_site_aniso_label
_atom_site_aniso_U_11
_atom_site_aniso_U_22
_atom_site_aniso_U_33
_atom_site_aniso_U_23
_atom_site_aniso_U_13
_atom_site_aniso_U_12
C1A 0.0220(10) 0.0186(10) 0.0158(9) 0.0001(8) 0.0032(8) -0.0013(8)
C2A 0.0255(10) 0.0207(10) 0.0232(10) -0.0019(9) 0.0061(8) -0.0015(9)
C3A 0.0331(12) 0.0309(12) 0.0220(10) -0.0064(9) 0.0093(9) -0.0011(10)
C4A 0.0329(12) 0.0352(13) 0.0164(10) -0.0071(9) 0.0036(9) -0.0035(10)
N5A 0.0249(9) 0.0244(9) 0.0151(8) 0.0004(7) 0.0004(7) 0.0008(7)
C6A 0.0280(12) 0.0327(12) 0.0193(10) 0.0024(10) -0.0042(9) 0.0038(10)
C7A 0.0224(11) 0.0321(13) 0.0252(11) -0.0027(10) -0.0043(9) 0.0013(9)
C8A 0.0206(10) 0.0215(10) 0.0235(10) -0.0005(9) 0.0023(8) 0.0007(8)
C9A 0.0194(10) 0.0250(11) 0.0327(12) -0.0013(9) 0.0037(9) 0.0002(9)
C10A 0.0246(11) 0.0227(11) 0.0306(12) -0.0007(9) 0.0115(9) 0.0003(9)
C11A 0.0233(10) 0.0167(9) 0.0187(10) 0.0000(8) 0.0048(8) 0.0002(8)
C12A 0.0298(12) 0.0265(11) 0.0147(10) -0.0011(8) 0.0072(9) 0.0009(9)
C13A 0.0254(11) 0.0262(11) 0.0135(9) 0.0026(8) 0.0030(8) -0.0022(9)
N14A 0.0214(9) 0.0207(9) 0.0151(8) 0.0006(7) 0.0015(7) -0.0026(7)
C15A 0.0251(11) 0.0221(11) 0.0195(10) 0.0006(8) -0.0020(8) -0.0038(9)
C16A 0.0213(11) 0.0269(11) 0.0291(12) -0.0029(10) 0.0006(9) -0.0033(9)
C17A 0.0262(11) 0.0181(10) 0.0270(11) -0.0018(9) 0.0089(9) -0.0035(8)
C18A 0.0300(12) 0.0309(13) 0.0363(13) -0.0015(10) 0.0160(11) -0.0082(10)
C19A 0.0439(15) 0.0345(13) 0.0316(13) 0.0025(11) 0.0201(11) -0.0067(12)
C20A 0.0433(14) 0.0295(12) 0.0186(10) 0.0034(9) 0.0099(10) -0.0017(10)
C21A 0.0276(11) 0.0190(10) 0.0178(10) 0.0014(8) 0.0044(9) 0.0003(8)
C22A 0.0231(10) 0.0165(9) 0.0181(9) -0.0009(8) 0.0063(8) -0.0009(8)
C23A 0.0206(10) 0.0176(9) 0.0143(9) 0.0007(8) 0.0038(8) 0.0014(8)
C24A 0.0189(10) 0.0168(9) 0.0170(9) 0.0006(8) 0.0030(8) 0.0005(8)
C25A 0.0200(10) 0.0163(9) 0.0161(9) 0.0017(8) 0.0011(8) 0.0009(8)
C26A 0.0223(10) 0.0153(9) 0.0159(9) -0.0009(7) 0.0039(8) -0.0026(8)
C27A 0.0295(11) 0.0343(13) 0.0259(11) -0.0007(10) 0.0081(9) 0.0109(10)
C28A 0.0194(12) 0.065(2) 0.0472(16) -0.0127(15) 0.0053(11) -0.0021(12)
C29A 0.0293(13) 0.0469(15) 0.0371(14) -0.0074(12) 0.0163(11) -0.0046(12)
C1B 0.0207(10) 0.0186(10) 0.0160(9) -0.0003(8) 0.0031(8) -0.0023(8)
C2B 0.0222(10) 0.0236(11) 0.0221(10) -0.0008(8) 0.0043(8) 0.0003(8)
C3B 0.0312(12) 0.0339(13) 0.0210(10) -0.0048(9) 0.0095(9) 0.0049(10)
C4B 0.0317(12) 0.0352(13) 0.0157(10) -0.0052(9) 0.0059(9) 0.0013(10)
N5B 0.0222(9) 0.0240(9) 0.0166(8) -0.0006(7) 0.0025(7) 0.0015(7)
C6B 0.0263(11) 0.0347(13) 0.0184(10) 0.0000(9) -0.0021(9) 0.0057(10)
C7B 0.0220(11) 0.0355(13) 0.0257(11) -0.0018(10) -0.0003(9) 0.0017(10)
C8B 0.0225(11) 0.0218(10) 0.0246(11) -0.0007(9) 0.0039(9) 0.0025(9)
C9B 0.0231(11) 0.0239(11) 0.0373(13) -0.0014(10) 0.0108(10) 0.0023(9)
C10B 0.0304(12) 0.0225(11) 0.0331(12) -0.0003(9) 0.0153(10) 0.0031(9)
C11B 0.0326(12) 0.0200(10) 0.0216(10) -0.0014(8) 0.0112(9) 0.0025(9)
C12B 0.0401(13) 0.0276(12) 0.0173(10) -0.0031(9) 0.0109(9) -0.0010(10)
C13B 0.0386(13) 0.0241(11) 0.0168(10) -0.0028(9) 0.0051(9) -0.0048(10)
N14B 0.0324(10) 0.0202(9) 0.0181(9) -0.0047(7) 0.0031(7) -0.0027(8)
C15B 0.0334(13) 0.0281(12) 0.0230(11) -0.0030(9) -0.0029(10) -0.0065(10)
C16B 0.0295(12) 0.0307(13) 0.0354(13) -0.0069(11) -0.0006(10) -0.0055(10)
C17B 0.0327(13) 0.0227(11) 0.0325(13) -0.0069(9) 0.0091(10) -0.0082(10)
C18B 0.0380(14) 0.0332(13) 0.0376(14) -0.0084(11) 0.0138(11) -0.0138(11)
C19B 0.0532(16) 0.0298(13) 0.0331(13) -0.0055(10) 0.0220(12) -0.0139(12)
C20B 0.0450(14) 0.0241(11) 0.0237(11) -0.0020(9) 0.0108(10) -0.0036(10)
C21B 0.0355(13) 0.0170(10) 0.0228(11) -0.0030(8) 0.0081(9) 0.0001(9)
C22B 0.0281(11) 0.0157(10) 0.0217(10) -0.0058(8) 0.0069(9) -0.0010(8)
C23B 0.0254(11) 0.0159(9) 0.0185(10) -0.0053(8) 0.0069(8) -0.0005(8)
C24B 0.0265(11) 0.0180(10) 0.0189(10) -0.0008(8) 0.0059(8) 0.0019(8)
C25B 0.0222(10) 0.0197(10) 0.0182(10) 0.0002(8) 0.0060(8) 0.0008(8)
C26B 0.0223(10) 0.0178(9) 0.0145(9) -0.0009(7) 0.0050(8) -0.0020(8)
C27B 0.0251(11) 0.0365(13) 0.0295(11) -0.0007(10) 0.0074(9) 0.0094(10)
C28B 0.0240(12) 0.0604(19) 0.0465(16) -0.0106(14) 0.0117(11) -0.0005(12)
C29B 0.0396(15) 0.0451(16) 0.0418(15) -0.0053(12) 0.0240(12) 0.0008(12)
S1 0.0292(3) 0.0272(3) 0.0424(3) 0.0009(3) 0.0118(2) 0.0023(3)
S2 0.0234(2) 0.0216(3) 0.0157(2) 0.0016(2) 0.00009(19) -0.0014(2)
S3 0.0250(3) 0.0402(3) 0.0228(3) -0.0020(3) 0.0052(2) 0.0064(3)
S4 0.0315(3) 0.0298(3) 0.0216(3) -0.0005(2) -0.0023(2) 0.0040(2)
C1 0.0395(15) 0.0374(14) 0.0356(14) 0.0004(11) 0.0018(11) 0.0031(12)
C2 0.0269(12) 0.0510(16) 0.0286(12) -0.0003(12) 0.0075(10) 0.0042(11)
C3 0.0492(16) 0.0476(17) 0.0349(14) 0.0009(12) 0.0197(12) -0.0028(14)
C4 0.0340(14) 0.090(3) 0.0355(14) -0.0052(17) 0.0039(12) 0.0039(16)
F1 0.0739(13) 0.0570(12) 0.0530(11) -0.0064(9) -0.0159(9) 0.0365(10)
F2 0.0594(11) 0.0467(10) 0.0395(9) -0.0076(8) 0.0103(8) 0.0035(8)
F3 0.0792(14) 0.0347(9) 0.0802(14) -0.0016(9) 0.0257(11) -0.0125(9)
F4 0.0236(7) 0.1150(19) 0.0492(10) -0.0056(11) -0.0014(7) -0.0053(9)
F5 0.0594(11) 0.0737(13) 0.0475(10) -0.0030(9) 0.0244(9) 0.0301(10)
F6 0.0536(11) 0.0534(10) 0.0501(10) 0.0075(8) 0.0261(8) -0.0139(9)
F7 0.0557(10) 0.0650(12) 0.0804(13) 0.0188(10) 0.0480(10) 0.0126(10)
F8 0.0918(15) 0.1072(18) 0.0249(8) -0.0102(10) 0.0169(9) -0.0009(13)
F9 0.1153(18) 0.0502(12) 0.0789(14) -0.0303(11) 0.0599(14) -0.0295(12)
F10 0.0779(15) 0.1013(18) 0.0578(12) -0.0218(12) 0.0169(11) 0.0402(14)
F11 0.0714(15) 0.136(2) 0.0705(14) 0.0037(15) 0.0354(12) -0.0348(15)
F12 0.0327(9) 0.168(3) 0.0633(12) -0.0081(16) -0.0089(9) 0.0225(14)
O1 0.0326(9) 0.0415(11) 0.0471(11) -0.0101(9) 0.0111(8) -0.0036(8)
O2 0.114(2) 0.0414(12) 0.0780(17) -0.0029(12) 0.0672(16) -0.0013(14)
O3 0.0344(10) 0.0459(13) 0.0946(18) -0.0125(12) -0.0125(11) 0.0087(9)
O4 0.0537(12) 0.0291(9) 0.0316(9) 0.0101(8) 0.0021(8) 0.0001(9)
O5 0.0321(9) 0.0301(9) 0.0277(8) -0.0052(7) 0.0062(7) 0.0005(7)
O6 0.0286(8) 0.0451(10) 0.0203(7) 0.0018(8) -0.0052(6) -0.0079(8)
O7 0.0345(9) 0.0403(10) 0.0274(8) 0.0017(8) 0.0052(7) 0.0017(8)
O8 0.0244(9) 0.098(2) 0.0462(11) 0.0017(12) 0.0120(8) 0.0084(11)
O9 0.0622(14) 0.0367(11) 0.0455(12) 0.0064(9) 0.0035(10) 0.0073(10)
O10 0.0358(10) 0.0696(14) 0.0255(9) 0.0036(9) -0.0050(7) 0.0085(10)
O11 0.0573(13) 0.0376(11) 0.0301(10) 0.0067(8) -0.0045(9) -0.0024(9)
O12 0.0661(14) 0.0342(11) 0.0470(12) -0.0126(9) 0.0120(11) 0.0011(10)
N1S 0.0535(18) 0.074(2) 0.0681(19) 0.0180(17) -0.0177(15) -0.0213(16)
C2S 0.074(2) 0.0326(15) 0.0391(16) 0.0038(12) 0.0029(15) 0.0031(15)
C3S 0.0546(19) 0.074(2) 0.0351(15) 0.0069(15) 0.0116(14) 0.0298(17)

loop_
_atom_type_symbol
_atom_type_description
_atom_type_scat_dispersion_real
_atom_type_scat_dispersion_imag
_atom_type_scat_source
C C 0.0033 0.0016 'International Tables Vol C Tables 4.2.6.8 and 6.1.1.4'
H H 0.0000 0.0000 'International Tables Vol C Tables 4.2.6.8 and 6.1.1.4'
N N 0.0061 0.0033 'International Tables Vol C Tables 4.2.6.8 and 6.1.1.4'
O O 0.0106 0.0060 'International Tables Vol C Tables 4.2.6.8 and 6.1.1.4'
F F 0.0171 0.0103 'International Tables Vol C Tables 4.2.6.8 and 6.1.1.4'
S S 0.1246 0.1234 'International Tables Vol C Tables 4.2.6.8 and 6.1.1.4'

loop_
_geom_angle_atom_site_label_1
_geom_angle_atom_site_label_2
_geom_angle_atom_site_label_3
_geom_angle
_geom_angle_site_symmetry_1
_geom_angle_site_symmetry_3
C26A C1A C2A 121.57(19) . .
C26A C1A H1A 119.2 . .
C2A C1A H1A 119.2 . .
C1A C2A C3A 117.8(2) . .
C1A C2A C27A 121.22(19) . .
C3A C2A C27A 121.0(2) . .
C4A C3A C2A 119.4(2) . .
C4A C3A H3A 120.3 . .
C2A C3A H3A 120.3 . .
N5A C4A C3A 121.1(2) . .
N5A C4A H4A 119.5 . .
C3A C4A H4A 119.5 . .
C4A N5A C26A 121.79(19) . .
C4A N5A C6A 120.13(18) . .
C26A N5A C6A 118.08(18) . .
N5A C6A C7A 109.12(18) . .
N5A C6A H61A 109.9 . .
C7A C6A H61A 109.9 . .
N5A C6A H62A 109.9 . .
C7A C6A H62A 109.9 . .
H61A C6A H62A 108.3 . .
C8A C7A C6A 110.55(19) . .
C8A C7A H71A 109.5 . .
C6A C7A H71A 109.5 . .
C8A C7A H72A 109.5 . .
C6A C7A H72A 109.5 . .
H71A C7A H72A 108.1 . .
C9A C8A C25A 120.6(2) . .
C9A C8A C7A 122.36(19) . .
C25A C8A C7A 117.03(19) . .
C8A C9A C10A 120.2(2) . .
C8A C9A C28A 119.0(2) . .
C10A C9A C28A 120.7(2) . .
C9A C10A C11A 119.1(2) . .
C9A C10A C29A 121.5(2) . .
C11A C10A C29A 119.4(2) . .
C24A C11A C10A 120.82(19) . .
C24A C11A C12A 116.42(18) . .
C10A C11A C12A 122.71(19) . .
C11A C12A C13A 109.02(17) . .
C11A C12A H12A 109.9 . .
C13A C12A H12A 109.9 . .
C11A C12A H12B 109.9 . .
C13A C12A H12B 109.9 . .
H12A C12A H12B 108.3 . .
N14A C13A C12A 109.14(17) . .
N14A C13A H13A 109.9 . .
C12A C13A H13A 109.9 . .
N14A C13A H13B 109.9 . .
C12A C13A H13B 109.9 . .
H13A C13A H13B 108.3 . .
C23A N14A C15A 123.40(18) . .
C23A N14A C13A 117.49(17) . .
C15A N14A C13A 119.09(17) . .
C16A C15A N14A 120.4(2) . .
C16A C15A H15A 119.8 . .
N14A C15A H15A 119.8 . .
C15A C16A C17A 119.7(2) . .
C15A C16A H16A 120.2 . .
C17A C16A H16A 120.2 . .
C16A C17A C18A 122.0(2) . .
C16A C17A C22A 119.2(2) . .
C18A C17A C22A 118.8(2) . .
C19A C18A C17A 120.6(2) . .
C19A C18A H18A 119.7 . .
C17A C18A H18A 119.7 . .
C18A C19A C20A 120.1(2) . .
C18A C19A H19A 120.0 . .
C20A C19A H19A 120.0 . .
C21A C20A C19A 120.8(2) . .
C21A C20A H20A 119.6 . .
C19A C20A H20A 119.6 . .
C20A C21A C22A 120.4(2) . .
C20A C21A H21A 119.8 . .
C22A C21A H21A 119.8 . .
C21A C22A C17A 118.78(19) . .
C21A C22A C23A 122.90(19) . .
C17A C22A C23A 118.28(18) . .
N14A C23A C22A 118.04(18) . .
N14A C23A C24A 117.73(18) . .
C22A C23A C24A 124.18(18) . .
C11A C24A C25A 119.01(19) . .
C11A C24A C23A 117.90(18) . .
C25A C24A C23A 122.84(18) . .
C8A C25A C24A 119.04(19) . .
C8A C25A C26A 118.39(18) . .
C24A C25A C26A 121.95(18) . .
N5A C26A C1A 118.18(19) . .
N5A C26A C25A 117.66(18) . .
C1A C26A C25A 123.88(18) . .
C2A C27A H27A 109.5 . .
C2A C27A H27B 109.5 . .
H27A C27A H27B 109.5 . .
C2A C27A H27C 109.5 . .
H27A C27A H27C 109.5 . .
H27B C27A H27C 109.5 . .
C9A C28A H28A 109.5 . .
C9A C28A H28B 109.5 . .
H28A C28A H28B 109.5 . .
C9A C28A H28C 109.5 . .
H28A C28A H28C 109.5 . .
H28B C28A H28C 109.5 . .
C10A C29A H29A 109.5 . .
C10A C29A H29B 109.5 . .
H29A C29A H29B 109.5 . .
C10A C29A H29C 109.5 . .
H29A C29A H29C 109.5 . .
H29B C29A H29C 109.5 . .
C26B C1B C2B 121.75(19) . .
C26B C1B H1B 119.1 . .
C2B C1B H1B 119.1 . .
C1B C2B C3B 117.6(2) . .
C1B C2B C27B 120.77(19) . .
C3B C2B C27B 121.7(2) . .
C4B C3B C2B 119.8(2) . .
C4B C3B H3B 120.1 . .
C2B C3B H3B 120.1 . .
N5B C4B C3B 121.1(2) . .
N5B C4B H4B 119.4 . .
C3B C4B H4B 119.4 . .
C4B N5B C26B 121.43(19) . .
C4B N5B C6B 120.38(18) . .
C26B N5B C6B 118.16(18) . .
N5B C6B C7B 109.62(19) . .
N5B C6B H61B 109.7 . .
C7B C6B H61B 109.7 . .
N5B C6B H62B 109.7 . .
C7B C6B H62B 109.7 . .
H61B C6B H62B 108.2 . .
C8B C7B C6B 110.70(19) . .
C8B C7B H71B 109.5 . .
C6B C7B H71B 109.5 . .
C8B C7B H72B 109.5 . .
C6B C7B H72B 109.5 . .
H71B C7B H72B 108.1 . .
C25B C8B C9B 119.9(2) . .
C25B C8B C7B 117.6(2) . .
C9B C8B C7B 122.5(2) . .
C10B C9B C8B 119.8(2) . .
C10B C9B C28B 120.6(2) . .
C8B C9B C28B 119.5(2) . .
C11B C10B C9B 119.6(2) . .
C11B C10B C29B 119.2(2) . .
C9B C10B C29B 121.2(2) . .
C10B C11B C24B 120.3(2) . .
C10B C11B C12B 123.2(2) . .
C24B C11B C12B 116.5(2) . .
C13B C12B C11B 109.36(18) . .
C13B C12B H12C 109.8 . .
C11B C12B H12C 109.8 . .
C13B C12B H12D 109.8 . .
C11B C12B H12D 109.8 . .
H12C C12B H12D 108.3 . .
N14B C13B C12B 109.67(19) . .
N14B C13B H13C 109.7 . .
C12B C13B H13C 109.7 . .
N14B C13B H13D 109.7 . .
C12B C13B H13D 109.7 . .
H13C C13B H13D 108.2 . .
C23B N14B C15B 122.68(19) . .
C23B N14B C13B 117.60(19) . .
C15B N14B C13B 119.72(19) . .
C16B C15B N14B 120.5(2) . .
C16B C15B H15B 119.7 . .
N14B C15B H15B 119.7 . .
C15B C16B C17B 120.2(2) . .
C15B C16B H16B 119.9 . .
C17B C16B H16B 119.9 . .
C16B C17B C18B 122.2(2) . .
C16B C17B C22B 118.6(2) . .
C18B C17B C22B 119.2(2) . .
C19B C18B C17B 120.5(2) . .
C19B C18B H18B 119.7 . .
C17B C18B H18B 119.7 . .
C18B C19B C20B 120.5(2) . .
C18B C19B H19B 119.8 . .
C20B C19B H19B 119.8 . .
C21B C20B C19B 120.5(2) . .
C21B C20B H20B 119.8 . .
C19B C20B H20B 119.8 . .
C20B C21B C22B 120.8(2) . .
C20B C21B H21B 119.6 . .
C22B C21B H21B 119.6 . .
C21B C22B C23B 123.8(2) . .
C21B C22B C17B 118.3(2) . .
C23B C22B C17B 117.9(2) . .
N14B C23B C22B 119.06(19) . .
N14B C23B C24B 117.43(19) . .
C22B C23B C24B 123.40(19) . .
C11B C24B C25B 119.3(2) . .
C11B C24B C23B 117.72(19) . .
C25B C24B C23B 122.76(19) . .
C8B C25B C24B 119.52(19) . .
C8B C25B C26B 119.01(19) . .
C24B C25B C26B 120.73(19) . .
N5B C26B C1B 118.12(19) . .
N5B C26B C25B 117.83(18) . .
C1B C26B C25B 123.85(19) . .
C2B C27B H27D 109.5 . .
C2B C27B H27E 109.5 . .
H27D C27B H27E 109.5 . .
C2B C27B H27F 109.5 . .
H27D C27B H27F 109.5 . .
H27E C27B H27F 109.5 . .
C9B C28B H28D 109.5 . .
C9B C28B H28E 109.5 . .
H28D C28B H28E 109.5 . .
C9B C28B H28F 109.5 . .
H28D C28B H28F 109.5 . .
H28E C28B H28F 109.5 . .
C10B C29B H29D 109.5 . .
C10B C29B H29E 109.5 . .
H29D C29B H29E 109.5 . .
C10B C29B H29F 109.5 . .
H29D C29B H29F 109.5 . .
H29E C29B H29F 109.5 . .
O3 S1 O1 113.37(14) . .
O3 S1 O2 117.88(17) . .
O1 S1 O2 113.85(14) . .
O3 S1 C1 103.53(13) . .
O1 S1 C1 102.80(12) . .
O2 S1 C1 102.88(13) . .
O5 S2 O4 115.07(10) . .
O5 S2 O6 114.83(11) . .
O4 S2 O6 115.10(11) . .
O5 S2 C2 102.80(12) . .
O4 S2 C2 102.86(13) . .
O6 S2 C2 103.72(11) . .
O9 S3 O7 115.15(12) . .
O9 S3 O8 116.35(15) . .
O7 S3 O8 113.47(12) . .
O9 S3 C3 103.32(14) . .
O7 S3 C3 103.30(13) . .
O8 S3 C3 102.78(14) . .
O12 S4 O11 114.23(12) . .
O12 S4 O10 116.11(14) . .
O11 S4 O10 114.49(13) . .
O12 S4 C4 102.91(16) . .
O11 S4 C4 103.24(16) . .
O10 S4 C4 103.47(13) . .
F1 C1 F2 107.3(2) . .
F1 C1 F3 107.6(2) . .
F2 C1 F3 107.0(2) . .
F1 C1 S1 111.67(19) . .
F2 C1 S1 112.26(19) . .
F3 C1 S1 110.80(19) . .
F4 C2 F5 108.9(2) . .
F4 C2 F6 107.8(2) . .
F5 C2 F6 106.5(2) . .
F4 C2 S2 111.16(17) . .
F5 C2 S2 111.4(2) . .
F6 C2 S2 110.89(18) . .
F9 C3 F7 106.1(3) . .
F9 C3 F8 109.4(3) . .
F7 C3 F8 107.1(2) . .
F9 C3 S3 113.01(19) . .
F7 C3 S3 111.2(2) . .
F8 C3 S3 109.8(2) . .
F11 C4 F12 108.3(3) . .
F11 C4 F10 105.8(3) . .
F12 C4 F10 108.3(3) . .
F11 C4 S4 111.9(3) . .
F12 C4 S4 111.4(2) . .
F10 C4 S4 110.9(2) . .
N1S C2S C3S 176.6(4) . .
C2S C3S H31S 109.5 . .
C2S C3S H32S 109.5 . .
H31S C3S H32S 109.5 . .
C2S C3S H33S 109.5 . .
H31S C3S H33S 109.5 . .
H32S C3S H33S 109.5 . .

loop_
_geom_bond_atom_site_label_1
_geom_bond_atom_site_label_2
_geom_bond_distance
_geom_bond_site_symmetry_2
C1A C26A 1.385(3) .
C1A C2A 1.392(3) .
C1A H1A 0.9500 .
C2A C3A 1.404(3) .
C2A C27A 1.497(3) .
C3A C4A 1.373(3) .
C3A H3A 0.9500 .
C4A N5A 1.345(3) .
C4A H4A 0.9500 .
N5A C26A 1.364(3) .
N5A C6A 1.482(3) .
C6A C7A 1.513(3) .
C6A H61A 0.9900 .
C6A H62A 0.9900 .
C7A C8A 1.512(3) .
C7A H71A 0.9900 .
C7A H72A 0.9900 .
C8A C9A 1.393(3) .
C8A C25A 1.402(3) .
C9A C10A 1.403(3) .
C9A C28A 1.509(3) .
C10A C11A 1.406(3) .
C10A C29A 1.510(3) .
C11A C24A 1.401(3) .
C11A C12A 1.509(3) .
C12A C13A 1.513(3) .
C12A H12A 0.9900 .
C12A H12B 0.9900 .
C13A N14A 1.491(3) .
C13A H13A 0.9900 .
C13A H13B 0.9900 .
N14A C23A 1.350(2) .
N14A C15A 1.363(3) .
C15A C16A 1.357(3) .
C15A H15A 0.9500 .
C16A C17A 1.411(3) .
C16A H16A 0.9500 .
C17A C18A 1.420(3) .
C17A C22A 1.424(3) .
C18A C19A 1.365(4) .
C18A H18A 0.9500 .
C19A C20A 1.412(4) .
C19A H19A 0.9500 .
C20A C21A 1.364(3) .
C20A H20A 0.9500 .
C21A C22A 1.417(3) .
C21A H21A 0.9500 .
C22A C23A 1.429(3) .
C23A C24A 1.472(3) .
C24A C25A 1.415(3) .
C25A C26A 1.473(3) .
C27A H27A 0.9800 .
C27A H27B 0.9800 .
C27A H27C 0.9800 .
C28A H28A 0.9800 .
C28A H28B 0.9800 .
C28A H28C 0.9800 .
C29A H29A 0.9800 .
C29A H29B 0.9800 .
C29A H29C 0.9800 .
C1B C26B 1.385(3) .
C1B C2B 1.392(3) .
C1B H1B 0.9500 .
C2B C3B 1.395(3) .
C2B C27B 1.498(3) .
C3B C4B 1.370(3) .
C3B H3B 0.9500 .
C4B N5B 1.347(3) .
C4B H4B 0.9500 .
N5B C26B 1.365(3) .
N5B C6B 1.484(3) .
C6B C7B 1.514(3) .
C6B H61B 0.9900 .
C6B H62B 0.9900 .
C7B C8B 1.507(3) .
C7B H71B 0.9900 .
C7B H72B 0.9900 .
C8B C25B 1.396(3) .
C8B C9B 1.411(3) .
C9B C10B 1.405(3) .
C9B C28B 1.509(3) .
C10B C11B 1.401(3) .
C10B C29B 1.509(3) .
C11B C24B 1.402(3) .
C11B C12B 1.513(3) .
C12B C13B 1.509(3) .
C12B H12C 0.9900 .
C12B H12D 0.9900 .
C13B N14B 1.488(3) .
C13B H13C 0.9900 .
C13B H13D 0.9900 .
N14B C23B 1.349(3) .
N14B C15B 1.362(3) .
C15B C16B 1.350(4) .
C15B H15B 0.9500 .
C16B C17B 1.419(3) .
C16B H16B 0.9500 .
C17B C18B 1.420(4) .
C17B C22B 1.425(3) .
C18B C19B 1.358(4) .
C18B H18B 0.9500 .
C19B C20B 1.410(4) .
C19B H19B 0.9500 .
C20B C21B 1.365(3) .
C20B H20B 0.9500 .
C21B C22B 1.417(3) .
C21B H21B 0.9500 .
C22B C23B 1.425(3) .
C23B C24B 1.468(3) .
C24B C25B 1.410(3) .
C25B C26B 1.468(3) .
C27B H27D 0.9800 .
C27B H27E 0.9800 .
C27B H27F 0.9800 .
C28B H28D 0.9800 .
C28B H28E 0.9800 .
C28B H28F 0.9800 .
C29B H29D 0.9800 .
C29B H29E 0.9800 .
C29B H29F 0.9800 .
S1 O3 1.431(2) .
S1 O1 1.435(2) .
S1 O2 1.441(2) .
S1 C1 1.821(3) .
S2 O5 1.4349(18) .
S2 O4 1.4393(18) .
S2 O6 1.4478(16) .
S2 C2 1.823(3) .
S3 O9 1.427(2) .
S3 O7 1.4373(18) .
S3 O8 1.441(2) .
S3 C3 1.813(3) .
S4 O12 1.421(2) .
S4 O11 1.442(2) .
S4 O10 1.4430(17) .
S4 C4 1.808(3) .
C1 F1 1.320(3) .
C1 F2 1.330(3) .
C1 F3 1.339(3) .
C2 F4 1.324(3) .
C2 F5 1.332(3) .
C2 F6 1.335(3) .
C3 F9 1.318(4) .
C3 F7 1.327(3) .
C3 F8 1.337(3) .
C4 F11 1.319(4) .
C4 F12 1.322(3) .
C4 F10 1.338(4) .
N1S C2S 1.138(4) .
C2S C3S 1.482(5) .
C3S H31S 0.9800 .
C3S H32S 0.9800 .
C3S H33S 0.9800 .
